data_4348989
loop_
_publ_author_name
'Hohloch, Stephan'
'Suntrup, Lisa'
'Sarkar, Biprajit'

_publ_section_title
;
 Exploring potential cooperative effects in dicopper(i)-di-mesoionic
 carbene complexes: applications in click catalysis
;
_journal_issue 1
_journal_name_full 'Inorganic Chemistry Frontiers'
_journal_page_first 67
_journal_paper_doi 10.1039/C5QI00163C
_journal_volume 3
_journal_year 2016
_chemical_formula_sum 'C42 H44 B2 Cl4 Cu2 F8 N12'
_chemical_formula_weight 1159.39
_space_group_IT_number 15
_space_group_name_Hall '-C 2yc'
_space_group_name_H-M_alt 'C 1 2/c 1'
_symmetry_cell_setting monoclinic
_symmetry_space_group_name_H-M 'C 1 2/c 1'
_atom_sites_solution_hydrogens geom
_atom_sites_solution_primary direct
_atom_sites_solution_secondary difmap
_audit_creation_method SHELXL-97
_audit_update_record
;
2013-08-07 deposited with the CCDC.
2015-12-02 downloaded from the CCDC.
;
_cell_angle_alpha 90.00
_cell_angle_beta 111.151(4)
_cell_angle_gamma 90.00
_cell_formula_units_Z 4
_cell_length_a 21.220(4)
_cell_length_b 13.993(3)
_cell_length_c 17.774(3)
_cell_measurement_reflns_used 4796
_cell_measurement_temperature 100(2)
_cell_measurement_theta_max 27.52
_cell_measurement_theta_min 1.78
_cell_volume 4922.1(16)
_computing_structure_refinement 'SHELXL-97 (Sheldrick, 2008)'
_diffrn_ambient_temperature 100(2)
_diffrn_measured_fraction_theta_full 0.991
_diffrn_measured_fraction_theta_max 0.991
_diffrn_measurement_device_type 'Bruker Smart AXS'
_diffrn_measurement_method 'omega scans'
_diffrn_radiation_monochromator graphite
_diffrn_radiation_source 'fine-focus sealed tube'
_diffrn_radiation_type MoK\a
_diffrn_radiation_wavelength 0.71073
_diffrn_reflns_av_R_equivalents 0.0215
_diffrn_reflns_av_sigmaI/netI 0.0181
_diffrn_reflns_limit_h_max 27
_diffrn_reflns_limit_h_min -24
_diffrn_reflns_limit_k_max 18
_diffrn_reflns_limit_k_min -18
_diffrn_reflns_limit_l_max 23
_diffrn_reflns_limit_l_min -20
_diffrn_reflns_number 24229
_diffrn_reflns_theta_full 27.52
_diffrn_reflns_theta_max 27.52
_diffrn_reflns_theta_min 1.78
_exptl_absorpt_coefficient_mu 1.158
_exptl_absorpt_correction_T_max 0.746
_exptl_absorpt_correction_T_min 0.597
_exptl_absorpt_correction_type multi-scan
_exptl_absorpt_process_details 'Blessing, 1995'
_exptl_crystal_colour colourless
_exptl_crystal_density_diffrn 1.565
_exptl_crystal_density_method 'not measured'
_exptl_crystal_description needle
_exptl_crystal_F_000 2352
_exptl_crystal_size_max 0.42
_exptl_crystal_size_mid 0.19
_exptl_crystal_size_min 0.12
_refine_diff_density_max 0.450
_refine_diff_density_min -0.297
_refine_diff_density_rms 0.058
_refine_ls_extinction_method none
_refine_ls_goodness_of_fit_ref 1.034
_refine_ls_hydrogen_treatment constr
_refine_ls_matrix_type full
_refine_ls_number_parameters 318
_refine_ls_number_reflns 5627
_refine_ls_number_restraints 0
_refine_ls_restrained_S_all 1.034
_refine_ls_R_factor_all 0.0350
_refine_ls_R_factor_gt 0.0264
_refine_ls_shift/su_max 0.000
_refine_ls_shift/su_mean 0.000
_refine_ls_structure_factor_coef Fsqd
_refine_ls_weighting_details 'calc w=1/[\s^2^(Fo^2^)+(0.0309P)^2^+6.3949P] where P=(Fo^2^+2Fc^2^)/3'
_refine_ls_weighting_scheme calc
_refine_ls_wR_factor_gt 0.0623
_refine_ls_wR_factor_ref 0.0673
_reflns_number_gt 4796
_reflns_number_total 5627
_reflns_threshold_expression >2\s(I)
_cod_data_source_file c5qi00163c2.cif
_cod_data_source_block sar243m
_cod_original_cell_volume 4921.9(15)
_cod_original_sg_symbol_H-M C2/c
_cod_database_code 4348989

loop_
_symmetry_equiv_pos_as_xyz
'x, y, z'
'-x, y, -z+1/2'
'x+1/2, y+1/2, z'
'-x+1/2, y+1/2, -z+1/2'
'-x, -y, -z'
'x, -y, z-1/2'
'-x+1/2, -y+1/2, -z'
'x+1/2, -y+1/2, z-1/2'

loop_
_atom_site_label
_atom_site_type_symbol
_atom_site_fract_x
_atom_site_fract_y
_atom_site_fract_z
_atom_site_U_iso_or_equiv
_atom_site_adp_type
_atom_site_occupancy
_atom_site_symmetry_multiplicity
_atom_site_calc_flag
_atom_site_refinement_flags
C6 C 0.19514(8) 0.23724(12) 0.34011(10) 0.0216(3) Uani 1 1 d .
C5 C 0.20263(8) 0.13388(12) 0.32050(11) 0.0255(4) Uani 1 1 d .
H5A H 0.2148 0.1305 0.2729 0.031 Uiso 1 1 calc R
H5B H 0.2388 0.1048 0.3650 0.031 Uiso 1 1 calc R
C8 C 0.19733(10) 0.40440(14) 0.30914(15) 0.0429(6) Uani 1 1 d .
H8 H 0.2016 0.4525 0.2752 0.051 Uiso 1 1 calc R
C7 C 0.20207(9) 0.30898(13) 0.28961(12) 0.0297(4) Uani 1 1 d .
H7 H 0.2099 0.2933 0.2429 0.036 Uiso 1 1 calc R
C12 C 0.00860(8) 0.33681(11) 0.02646(9) 0.0182(3) Uani 1 1 d .
H12A H -0.0080 0.3757 -0.0219 0.022 Uiso 1 1 calc R
H12B H -0.0169 0.2777 0.0161 0.022 Uiso 1 1 calc R
C14 C 0.10367(9) 0.22151(13) 0.04434(11) 0.0269(4) Uani 1 1 d .
H14 H 0.0722 0.1721 0.0318 0.032 Uiso 1 1 calc R
C13 C 0.08265(8) 0.31496(11) 0.04620(9) 0.0187(3) Uani 1 1 d .
C16 C 0.21880(9) 0.27368(15) 0.08000(11) 0.0337(4) Uani 1 1 d .
H16 H 0.2641 0.2600 0.0908 0.040 Uiso 1 1 calc R
C15 C 0.17191(10) 0.20121(15) 0.06123(12) 0.0352(4) Uani 1 1 d .
H15 H 0.1857 0.1384 0.0598 0.042 Uiso 1 1 calc R
C30 C -0.05792(8) 0.59429(11) 0.15857(10) 0.0204(3) Uani 1 1 d .
H30A H -0.0228 0.6416 0.1720 0.031 Uiso 1 1 calc R
H30C H -0.0766 0.5918 0.2003 0.031 Uiso 1 1 calc R
H30B H -0.0928 0.6108 0.1083 0.031 Uiso 1 1 calc R
C11 C 0.18292(9) 0.26191(14) 0.40923(12) 0.0302(4) Uani 1 1 d .
H11 H 0.1777 0.2142 0.4430 0.036 Uiso 1 1 calc R
C29 C 0.06526(9) -0.13137(12) 0.33617(11) 0.0262(4) Uani 1 1 d .
H29A H 0.0673 -0.1784 0.2977 0.039 Uiso 1 1 calc R
H29C H 0.0209 -0.1313 0.3390 0.039 Uiso 1 1 calc R
H29B H 0.0981 -0.1464 0.3883 0.039 Uiso 1 1 calc R
C17 C 0.19822(9) 0.36750(14) 0.08284(11) 0.0289(4) Uani 1 1 d .
H17 H 0.2299 0.4166 0.0958 0.035 Uiso 1 1 calc R
C18 C 0.13050(8) 0.38819(12) 0.06640(10) 0.0237(3) Uani 1 1 d .
H18 H 0.1170 0.4510 0.0689 0.028 Uiso 1 1 calc R
C10 C 0.17840(10) 0.35718(16) 0.42838(14) 0.0422(5) Uani 1 1 d .
H10 H 0.1701 0.3733 0.4747 0.051 Uiso 1 1 calc R
C9 C 0.18626(10) 0.42768(15) 0.37862(16) 0.0461(6) Uani 1 1 d .
H9 H 0.1841 0.4915 0.3920 0.055 Uiso 1 1 calc R
F3 F 0.35145(5) 0.18454(8) 0.38287(7) 0.0329(2) Uani 1 1 d .
F4 F 0.32518(6) 0.18214(11) 0.24688(7) 0.0524(4) Uani 1 1 d .
B1 B 0.37613(9) 0.17118(14) 0.32091(12) 0.0244(4) Uani 1 1 d .
F2 F 0.42806(6) 0.23708(8) 0.32952(8) 0.0394(3) Uani 1 1 d .
F1 F 0.40263(5) 0.07946(7) 0.32645(7) 0.0320(2) Uani 1 1 d .
Cl10 Cl 0.06549(2) 0.08644(4) 0.46454(3) 0.03467(11) Uani 1 1 d .
Cl11 Cl 0.11351(3) 0.02248(4) 0.63153(3) 0.04181(13) Uani 1 1 d .
C100 C 0.12910(10) 0.09828(14) 0.56120(11) 0.0318(4) Uani 1 1 d .
H10A H 0.1726 0.0827 0.5581 0.038 Uiso 1 1 calc R
H10B H 0.1308 0.1640 0.5791 0.038 Uiso 1 1 calc R
Cu1 Cu 0.049364(9) 0.233456(13) 0.215011(11) 0.01489(6) Uani 1 1 d .
N4 N -0.02908(6) 0.47454(9) 0.08004(8) 0.0176(3) Uani 1 1 d .
N2 N -0.02967(6) 0.50060(9) 0.15114(8) 0.0164(3) Uani 1 1 d .
N1 N 0.07976(7) -0.03683(9) 0.31100(8) 0.0190(3) Uani 1 1 d .
C2 C 0.01630(7) 0.35549(11) 0.17094(9) 0.0161(3) Uani 1 1 d .
N6 N -0.00140(6) 0.38793(9) 0.09370(8) 0.0160(3) Uani 1 1 d .
N3 N 0.14345(7) -0.00791(10) 0.33634(9) 0.0221(3) Uani 1 1 d .
N5 N 0.13921(7) 0.07988(9) 0.30576(8) 0.0196(3) Uani 1 1 d .
C4 C -0.00199(7) 0.43230(10) 0.20811(9) 0.0158(3) Uani 1 1 d .
C1 C 0.07564(7) 0.11032(11) 0.26097(9) 0.0172(3) Uani 1 1 d .
C3 C 0.03684(7) 0.03150(11) 0.26545(9) 0.0167(3) Uani 1 1 d .

loop_
_atom_site_aniso_label
_atom_site_aniso_U_11
_atom_site_aniso_U_22
_atom_site_aniso_U_33
_atom_site_aniso_U_23
_atom_site_aniso_U_13
_atom_site_aniso_U_12
C6 0.0117(7) 0.0220(8) 0.0278(9) 0.0002(6) 0.0032(6) -0.0008(6)
C5 0.0141(7) 0.0240(8) 0.0374(10) 0.0000(7) 0.0081(7) -0.0009(6)
C8 0.0253(9) 0.0269(10) 0.0619(15) 0.0138(10) -0.0016(9) -0.0017(8)
C7 0.0216(8) 0.0309(9) 0.0318(10) 0.0070(8) 0.0039(7) -0.0013(7)
C12 0.0207(7) 0.0199(7) 0.0146(7) -0.0017(6) 0.0069(6) -0.0012(6)
C14 0.0283(9) 0.0254(9) 0.0308(9) -0.0025(7) 0.0153(8) 0.0011(7)
C13 0.0211(7) 0.0239(8) 0.0125(7) 0.0006(6) 0.0076(6) 0.0006(6)
C16 0.0224(9) 0.0525(12) 0.0289(10) 0.0026(8) 0.0124(8) 0.0076(8)
C15 0.0347(10) 0.0344(10) 0.0413(11) -0.0011(8) 0.0195(9) 0.0114(8)
C30 0.0218(8) 0.0168(7) 0.0235(8) 0.0011(6) 0.0095(7) 0.0038(6)
C11 0.0218(8) 0.0370(10) 0.0310(10) -0.0017(8) 0.0087(7) -0.0029(7)
C29 0.0270(9) 0.0181(8) 0.0302(9) 0.0080(7) 0.0063(7) 0.0002(6)
C17 0.0214(8) 0.0409(10) 0.0234(9) 0.0007(7) 0.0068(7) -0.0053(7)
C18 0.0233(8) 0.0249(8) 0.0207(8) 0.0009(6) 0.0054(7) -0.0015(6)
C10 0.0206(9) 0.0519(13) 0.0498(13) -0.0247(11) 0.0077(9) 0.0001(8)
C9 0.0190(9) 0.0266(10) 0.0769(17) -0.0153(10) -0.0019(10) 0.0033(7)
F3 0.0259(5) 0.0416(6) 0.0361(6) -0.0083(5) 0.0171(5) -0.0023(5)
F4 0.0376(7) 0.0820(10) 0.0297(6) 0.0107(6) 0.0028(5) 0.0213(7)
B1 0.0194(9) 0.0282(9) 0.0264(10) 0.0028(8) 0.0094(8) 0.0054(7)
F2 0.0380(6) 0.0282(6) 0.0625(8) 0.0034(5) 0.0308(6) -0.0012(5)
F1 0.0297(5) 0.0254(5) 0.0444(7) 0.0005(5) 0.0175(5) 0.0035(4)
Cl10 0.0332(2) 0.0416(3) 0.0265(2) -0.00496(18) 0.00752(19) 0.00190(19)
Cl11 0.0597(3) 0.0356(3) 0.0342(3) 0.0072(2) 0.0219(2) -0.0027(2)
C100 0.0311(9) 0.0337(10) 0.0271(9) 0.0043(8) 0.0063(8) -0.0073(8)
Cu1 0.01553(9) 0.01305(9) 0.01613(10) 0.00181(7) 0.00576(7) 0.00140(7)
N4 0.0172(6) 0.0174(6) 0.0184(6) 0.0008(5) 0.0067(5) 0.0005(5)
N2 0.0157(6) 0.0158(6) 0.0183(6) 0.0002(5) 0.0069(5) -0.0001(5)
N1 0.0179(6) 0.0165(6) 0.0212(7) 0.0013(5) 0.0055(5) 0.0011(5)
C2 0.0144(7) 0.0185(7) 0.0155(7) 0.0007(6) 0.0057(6) -0.0023(5)
N6 0.0155(6) 0.0161(6) 0.0165(6) 0.0003(5) 0.0060(5) -0.0008(5)
N3 0.0176(6) 0.0188(6) 0.0277(7) 0.0029(5) 0.0053(6) 0.0022(5)
N5 0.0164(6) 0.0177(6) 0.0235(7) 0.0011(5) 0.0059(5) 0.0009(5)
C4 0.0134(7) 0.0162(7) 0.0179(8) 0.0015(6) 0.0058(6) -0.0015(5)
C1 0.0160(7) 0.0191(7) 0.0169(7) -0.0013(6) 0.0064(6) 0.0015(6)
C3 0.0180(8) 0.0163(7) 0.0161(7) -0.0001(6) 0.0063(6) 0.0025(6)

loop_
_atom_type_symbol
_atom_type_description
_atom_type_scat_dispersion_real
_atom_type_scat_dispersion_imag
_atom_type_scat_source
C C 0.0033 0.0016 'International Tables Vol C Tables 4.2.6.8 and 6.1.1.4'
H H 0.0000 0.0000 'International Tables Vol C Tables 4.2.6.8 and 6.1.1.4'
N N 0.0061 0.0033 'International Tables Vol C Tables 4.2.6.8 and 6.1.1.4'
Cu Cu 0.3201 1.2651 'International Tables Vol C Tables 4.2.6.8 and 6.1.1.4'
Cl Cl 0.1484 0.1585 'International Tables Vol C Tables 4.2.6.8 and 6.1.1.4'
B B 0.0013 0.0007 'International Tables Vol C Tables 4.2.6.8 and 6.1.1.4'
F F 0.0171 0.0103 'International Tables Vol C Tables 4.2.6.8 and 6.1.1.4'

loop_
_geom_angle_atom_site_label_1
_geom_angle_atom_site_label_2
_geom_angle_atom_site_label_3
_geom_angle
_geom_angle_site_symmetry_3
C11 C6 C7 119.30(17) .
C11 C6 C5 120.78(16) .
C7 C6 C5 119.90(17) .
N5 C5 C6 111.40(13) .
C9 C8 C7 120.1(2) .
C6 C7 C8 119.9(2) .
N6 C12 C13 110.60(12) .
C13 C14 C15 120.26(17) .
C14 C13 C18 119.25(15) .
C14 C13 C12 120.10(15) .
C18 C13 C12 120.65(15) .
C15 C16 C17 119.73(17) .
C16 C15 C14 120.35(18) .
C6 C11 C10 120.51(19) .
C18 C17 C16 120.25(17) .
C17 C18 C13 120.15(16) .
C9 C10 C11 119.8(2) .
C10 C9 C8 120.45(19) .
F4 B1 F1 109.17(16) .
F4 B1 F3 110.55(15) .
F1 B1 F3 109.01(15) .
F4 B1 F2 110.26(16) .
F1 B1 F2 108.52(14) .
F3 B1 F2 109.30(15) .
Cl11 C100 Cl10 111.12(10) .
C1 Cu1 C2 175.18(6) .
C1 Cu1 Cu1 87.68(5) 2
C2 Cu1 Cu1 87.65(5) 2
N2 N4 N6 103.49(12) .
N4 N2 C4 111.56(12) .
N4 N2 C30 118.60(12) .
C4 N2 C30 129.84(13) .
N3 N1 C3 111.59(13) .
N3 N1 C29 118.25(13) .
C3 N1 C29 130.13(13) .
N6 C2 C4 101.45(13) .
N6 C2 Cu1 129.76(11) .
C4 C2 Cu1 128.56(11) .
N4 N6 C2 115.47(13) .
N4 N6 C12 118.55(12) .
C2 N6 C12 125.97(13) .
N1 N3 N5 103.45(12) .
N3 N5 C1 115.65(13) .
N3 N5 C5 118.32(13) .
C1 N5 C5 126.00(13) .
N2 C4 C2 108.01(13) .
N2 C4 C4 127.50(11) 2
C2 C4 C4 124.19(10) 2
N5 C1 C3 101.51(13) .
N5 C1 Cu1 127.48(11) .
C3 C1 Cu1 130.75(11) .
N1 C3 C1 107.82(13) .
N1 C3 C3 128.17(11) 2
C1 C3 C3 123.57(10) 2

loop_
_geom_bond_atom_site_label_1
_geom_bond_atom_site_label_2
_geom_bond_distance
_geom_bond_site_symmetry_2
C6 C11 1.388(3) .
C6 C7 1.389(2) .
C6 C5 1.510(2) .
C5 N5 1.482(2) .
C8 C9 1.377(4) .
C8 C7 1.392(3) .
C12 N6 1.472(2) .
C12 C13 1.513(2) .
C14 C13 1.386(2) .
C14 C15 1.398(3) .
C13 C18 1.395(2) .
C16 C15 1.375(3) .
C16 C17 1.390(3) .
C30 N2 1.4671(19) .
C11 C10 1.388(3) .
C29 N1 1.464(2) .
C17 C18 1.390(2) .
C10 C9 1.375(4) .
F3 B1 1.392(2) .
F4 B1 1.377(2) .
B1 F1 1.390(2) .
B1 F2 1.402(2) .
Cl10 C100 1.7685(19) .
Cl11 C100 1.7595(19) .
Cu1 C1 1.9021(16) .
Cu1 C2 1.9039(15) .
Cu1 Cu1 2.7958(5) 2
N4 N2 1.3195(18) .
N4 N6 1.3302(18) .
N2 C4 1.3619(19) .
N1 N3 1.3243(19) .
N1 C3 1.3664(19) .
C2 N6 1.3637(19) .
C2 C4 1.388(2) .
N3 N5 1.3330(19) .
N5 C1 1.3639(19) .
C4 C4 1.461(3) 2
C1 C3 1.396(2) .
C3 C3 1.458(3) 2
